data_1531675
loop_
_publ_author_name
'Kim, Y.-L.'
'Kim, K.H.'
'Lee, J.-S.'
'Kang, S.-O.'
'Jung, M.-J.'

_publ_section_title
;
 Structural refinement of Ba Mg Al10 O17 : Eu(2+) using X-ray and neutron
 powder diffraction
;
_journal_name_full 'Journal of Materials Science. Letters'
_journal_page_first 219
_journal_page_last 222
_journal_volume 21
_journal_year 2002
_chemical_formula_sum 'Al9.928 Ba0.973 Eu0.027 Mg1.072 O17'
_chemical_name_systematic '(Ba0.973 Eu0.027) Al9 (Al0.464 Mg0.536)2 O17'
_space_group_IT_number 194
_symmetry_space_group_name_Hall '-P 6c 2c'
_symmetry_space_group_name_H-M 'P 63/m m c'
_cell_angle_alpha 90
_cell_angle_beta 90
_cell_angle_gamma 120
_cell_formula_units_Z 2
_cell_length_a 5.6255
_cell_length_b 5.6255
_cell_length_c 22.6587
_cell_volume 620.995
_citation_journal_id_ASTM JMSLD5
_cod_data_source_file Kim_JMSLD5_2002_1176.cif
_cod_data_source_block Al9.928Ba0.973Eu0.027Mg1.072O17
_cod_original_cell_volume 620.9948
_cod_database_code 1531675

loop_
_symmetry_equiv_pos_as_xyz
x,y,z
x-y,x,z+1/2
-y,x-y,z
-x,-y,z+1/2
-x+y,-x,z
y,-x+y,z+1/2
-y,-x,-z+1/2
x-y,-y,-z
x,x-y,-z+1/2
y,x,-z
-x+y,y,-z+1/2
-x,-x+y,-z
-x,-y,-z
-x+y,-x,-z-1/2
y,-x+y,-z
x,y,-z-1/2
x-y,x,-z
-y,x-y,-z-1/2
y,x,z-1/2
-x+y,y,z
-x,-x+y,z-1/2
-y,-x,z
x-y,-y,z-1/2
x,x-y,z

loop_
_atom_site_label
_atom_site_type_symbol
_atom_site_fract_x
_atom_site_fract_y
_atom_site_fract_z
_atom_site_occupancy
_atom_site_U_iso_or_equiv
O4 O-2 0.1534 0.3068 0.0514 1 0.0
Al1 Al+3 0 0 0 1 0.0
O1 O-2 0 0 0.1437 1 0.0
O2 O-2 0.3333 0.6667 -0.0586 1 0.0
Ba1 Ba+2 0.3333 0.6667 0.75 0.973 0.0
O5 O-2 0.5046 0.0092 0.1482 1 0.0
O3 O-2 0.3333 0.6667 0.25 1 0.0
Al2 Al+3 0.3333 0.6667 0.0233 0.464 0.0
Al3 Al+3 0.1652 0.3304 0.8946 1 0.0
Mg1 Mg+2 0.3333 0.6667 0.0233 0.536 0.0
Eu1 Eu+2 0.3333 0.6667 0.75 0.027 0.0
Al4 Al+3 0.3333 0.6667 0.1743 1 0.0
